data_8103882
loop_
_publ_author_name
'Simon, M.'
'Meyer, G.'

_publ_section_title
;
 Crystal structure of diammonium monoamminopentaiodo-scandat(III),
 (NH4)2(Sc(NH3)I5)
;
_journal_name_full 'Zeitschrift fuer Kristallographie (149,1979-)'
_journal_page_first 327
_journal_page_last 327
_journal_volume 211
_journal_year 1996
_chemical_formula_sum 'H11 I5 N3 Sc'
_chemical_name_systematic '(N H4)2 (Sc (N H3) I5)'
_space_group_IT_number 62
_symmetry_space_group_name_Hall '-P 2ac 2n'
_symmetry_space_group_name_H-M 'P n m a'
_cell_angle_alpha 90
_cell_angle_beta 90
_cell_angle_gamma 90
_cell_formula_units_Z 4
_cell_length_a 15.466
_cell_length_b 11.697
_cell_length_c 8.105
_cell_volume 1466.242
_citation_journal_id_ASTM ZEKRDZ
_cod_data_source_file Simon_ZEKRDZ_1996_1886.cif
_cod_data_source_block H11I5N3Sc1
_cod_original_cell_volume 1466.241
_cod_original_formula_sum 'H11 I5 N3 Sc1'
_cod_database_code 8103882

loop_
_symmetry_equiv_pos_as_xyz
x,y,z
-x+1/2,-y,z+1/2
x+1/2,-y+1/2,-z+1/2
-x,y+1/2,-z
-x,-y,-z
x-1/2,y,-z-1/2
-x-1/2,y-1/2,z-1/2
x,-y-1/2,z

loop_
_atom_site_label
_atom_site_type_symbol
_atom_site_fract_x
_atom_site_fract_y
_atom_site_fract_z
_atom_site_occupancy
_atom_site_U_iso_or_equiv
_atom_site_attached_hydrogens
Sc1 Sc+3 0.8875 0.25 0.684 1 0.0 0
N1 N-3 0.0041 0.25 0.5093 1 0.0 3
I2 I-1 0.78333 0.25 0.3931 1 0.0 0
I3 I-1 0.00061 0.25 0.9692 1 0.0 0
I4 I-1 0.10451 0.50514 0.31858 1 0.0 0
N2 N-3 0.1525 0.5011 0.867 1 0.0 4
I1 I-1 0.73641 0.25 0.8875 1 0.0 0
